data_4111647
loop_
_publ_author_name
'Eun Young Lee'
'Seung Yeon Jang'
'Myunghyun Paik Suh'

_publ_contact_author_address 'School of Chemistry, Seoul National University'
_publ_contact_author_email mpsuh@snu.ac.kr
_publ_contact_author_fax '+82 2 886 8516'
_publ_contact_author_name 'Myunghyun Paik Suh (Prof.)'
_publ_contact_author_phone '+82 2 880 7760'
_publ_section_title
;
 Multifunctionality and Crystal Dynamics of a Highly Stable, Porous
 Metal-Organic Framework [Zn4O(NTB)2]
;
_journal_name_full 'Journal of the American Chemical Society'
_journal_page_first 6374
_journal_page_last 6381
_journal_paper_doi 10.1021/ja043756x
_journal_volume 127
_journal_year 2005
_chemical_formula_sum 'C42 H24 N2 O13 Zn4'
_chemical_formula_weight 1026.22
_chemical_name_systematic
; 
 ? 
;
_space_group_IT_number 205
_symmetry_cell_setting cubic
_symmetry_space_group_name_Hall '-P 2ac 2ab 3'
_symmetry_space_group_name_H-M 'P a -3'
_atom_sites_solution_hydrogens geom
_atom_sites_solution_primary direct
_atom_sites_solution_secondary difmap
_audit_creation_method SHELXL-97
_cell_angle_alpha 90.000(5)
_cell_angle_beta 90.000(5)
_cell_angle_gamma 90.000(5)
_cell_formula_units_Z 24
_cell_length_a 22.393(5)
_cell_length_b 22.393(5)
_cell_length_c 22.393(5)
_cell_measurement_temperature 293(2)
_cell_volume 11229(4)
_computing_molecular_graphics 'ORTEP-3 for Windows (Farrugia, 1997)'
_computing_structure_refinement 'SHELXL-97 (Sheldrick, 1997)'
_computing_structure_solution 'SHELXS-97 (Sheldrick, 1990)'
_diffrn_ambient_temperature 293(2)
_diffrn_measured_fraction_theta_full 0.998
_diffrn_measured_fraction_theta_max 0.998
_diffrn_radiation_monochromator graphite
_diffrn_radiation_source 'fine-focus sealed tube'
_diffrn_radiation_type MoK\a
_diffrn_radiation_wavelength 0.71073
_diffrn_reflns_av_R_equivalents 0.0486
_diffrn_reflns_av_sigmaI/netI 0.0675
_diffrn_reflns_limit_h_max 29
_diffrn_reflns_limit_h_min -29
_diffrn_reflns_limit_k_max 20
_diffrn_reflns_limit_k_min -20
_diffrn_reflns_limit_l_max 20
_diffrn_reflns_limit_l_min -20
_diffrn_reflns_number 6952
_diffrn_reflns_theta_full 27.47
_diffrn_reflns_theta_max 27.47
_diffrn_reflns_theta_min 1.57
_exptl_absorpt_coefficient_mu 1.738
_exptl_crystal_colour 'pale yellow'
_exptl_crystal_density_diffrn 1.214
_exptl_crystal_description rod-like
_exptl_crystal_F_000 4112
_exptl_crystal_size_max 0.3
_exptl_crystal_size_mid 0.15
_exptl_crystal_size_min 0.15
_refine_diff_density_max 0.971
_refine_diff_density_min -1.691
_refine_diff_density_rms 0.418
_refine_ls_extinction_method none
_refine_ls_goodness_of_fit_ref 1.152
_refine_ls_hydrogen_treatment mixed
_refine_ls_matrix_type full
_refine_ls_number_parameters 168
_refine_ls_number_reflns 4287
_refine_ls_number_restraints 0
_refine_ls_restrained_S_all 1.152
_refine_ls_R_factor_all 0.1584
_refine_ls_R_factor_gt 0.0720
_refine_ls_shift/su_max 0.002
_refine_ls_shift/su_mean 0.000
_refine_ls_structure_factor_coef Fsqd
_refine_ls_weighting_details 'calc w=1/[\s^2^(Fo^2^)+(0.1152P)^2^+13.7444P] where P=(Fo^2^+2Fc^2^)/3'
_refine_ls_weighting_scheme calc
_refine_ls_wR_factor_gt 0.1888
_refine_ls_wR_factor_ref 0.2537
_reflns_number_gt 2367
_reflns_number_total 4287
_reflns_threshold_expression >2sigma(I)
_cod_data_source_file ja043756xsi20041025_020245.cif
_cod_data_source_block '[Zn4O(NTB)2]__(1')'
_cod_database_code 4111647

loop_
_symmetry_equiv_pos_as_xyz
'x, y, z'
'-x+1/2, -y, z+1/2'
'x+1/2, -y+1/2, -z'
'-x, y+1/2, -z+1/2'
'z, x, y'
'y, z, x'
'-z+1/2, -x, y+1/2'
'-y, z+1/2, -x+1/2'
'z+1/2, -x+1/2, -y'
'-y+1/2, -z, x+1/2'
'-z, x+1/2, -y+1/2'
'y+1/2, -z+1/2, -x'
'-x, -y, -z'
'x-1/2, y, -z-1/2'
'-x-1/2, y-1/2, z'
'x, -y-1/2, z-1/2'
'-z, -x, -y'
'-y, -z, -x'
'z-1/2, x, -y-1/2'
'y, -z-1/2, x-1/2'
'-z-1/2, x-1/2, y'
'y-1/2, z, -x-1/2'
'z, -x-1/2, y-1/2'
'-y-1/2, z-1/2, x'

loop_
_atom_site_label
_atom_site_type_symbol
_atom_site_fract_x
_atom_site_fract_y
_atom_site_fract_z
_atom_site_U_iso_or_equiv
_atom_site_adp_type
_atom_site_occupancy
_atom_site_symmetry_multiplicity
_atom_site_calc_flag
_atom_site_refinement_flags
O1 O 0.24977(19) 0.75023(19) 0.25023(19) 0.0525(17) Uani 1 3 d S
Zn2 Zn 0.19954(3) 0.80046(3) 0.30046(3) 0.0510(4) Uani 1 3 d S
Zn1 Zn 0.22345(3) 0.66780(3) 0.25134(3) 0.0544(3) Uani 1 1 d .
O5 O 0.1519(3) 0.6646(3) 0.2980(4) 0.114(2) Uani 1 1 d .
O4 O 0.1272(2) 0.7572(2) 0.3238(2) 0.0682(13) Uani 1 1 d .
N2 N -0.1012(3) 0.6012(3) 0.3988(3) 0.070(3) Uani 1 3 d S
C8 C 0.1166(3) 0.7026(3) 0.3190(3) 0.0643(18) Uani 1 1 d .
C9 C 0.0594(3) 0.6782(3) 0.3404(3) 0.067(2) Uani 1 1 d .
C10 C 0.0140(4) 0.7131(3) 0.3609(4) 0.080(2) Uani 1 1 d .
H10 H 0.0193 0.7543 0.3631 0.096 Uiso 1 1 calc R
C11 C -0.0387(3) 0.6891(3) 0.3782(4) 0.082(2) Uani 1 1 d .
H11 H -0.0697 0.7140 0.3901 0.099 Uiso 1 1 calc R
C12 C -0.0472(3) 0.6272(3) 0.3782(3) 0.067(2) Uani 1 1 d .
C13 C -0.0011(4) 0.5915(4) 0.3588(5) 0.097(3) Uani 1 1 d .
H13 H -0.0058 0.5503 0.3589 0.117 Uiso 1 1 calc R
C14 C 0.05124(13) 0.61577(12) 0.33962(12) 0.097(3) Uani 1 1 d .
H14 H 0.0817 0.5911 0.3259 0.116 Uiso 1 1 calc R
O3 O 0.36108(13) 0.67219(12) 0.29728(12) 0.0856(17) Uani 1 1 d R
O2 O 0.27857(13) 0.61845(12) 0.29474(12) 0.0798(15) Uani 1 1 d R
N1 N 0.44253(13) 0.44253(12) 0.44253(12) 0.074(3) Uani 1 3 d SR
C1 C 0.33146(13) 0.62692(12) 0.30982(12) 0.0629(18) Uani 1 1 d R
C2 C 0.35971(13) 0.58016(12) 0.34510(12) 0.0614(18) Uani 1 1 d R
C3 C 0.42226(13) 0.58021(12) 0.35643(12) 0.073(2) Uani 1 1 d R
H3 H 0.4458 0.6114 0.3422 0.088 Uiso 1 1 calc R
C4 C 0.4480(4) 0.5349(3) 0.3880(3) 0.073(2) Uani 1 1 d .
H4 H 0.4890 0.5350 0.3944 0.087 Uiso 1 1 calc R
C5 C 0.4147(3) 0.4898(3) 0.4102(3) 0.0660(19) Uani 1 1 d .
C6 C 0.3531(4) 0.4881(4) 0.3996(4) 0.083(2) Uani 1 1 d .
H6 H 0.3302 0.4564 0.4137 0.100 Uiso 1 1 calc R
C7 C 0.3271(4) 0.5334(4) 0.3683(4) 0.080(2) Uani 1 1 d .
H7 H 0.2860 0.5327 0.3624 0.096 Uiso 1 1 calc R

loop_
_atom_site_aniso_label
_atom_site_aniso_U_11
_atom_site_aniso_U_22
_atom_site_aniso_U_33
_atom_site_aniso_U_23
_atom_site_aniso_U_13
_atom_site_aniso_U_12
O1 0.0525(17) 0.0525(17) 0.0525(17) 0.004(2) -0.004(2) -0.004(2)
Zn2 0.0510(4) 0.0510(4) 0.0510(4) 0.0036(3) -0.0036(3) -0.0036(3)
Zn1 0.0531(5) 0.0520(5) 0.0581(5) 0.0014(4) -0.0033(4) -0.0026(3)
O5 0.086(4) 0.078(4) 0.179(7) -0.013(4) 0.066(4) -0.019(3)
O4 0.055(3) 0.067(3) 0.083(3) 0.004(3) 0.012(2) -0.014(2)
N2 0.070(3) 0.070(3) 0.070(3) -0.028(4) 0.028(4) -0.028(4)
C8 0.053(4) 0.065(5) 0.074(5) 0.005(4) 0.015(4) 0.000(4)
C9 0.058(4) 0.056(4) 0.087(5) -0.008(4) 0.019(4) -0.009(3)
C10 0.076(5) 0.058(4) 0.107(6) -0.009(4) 0.026(5) -0.020(4)
C11 0.067(5) 0.059(5) 0.120(7) -0.018(5) 0.033(5) -0.003(4)
C12 0.067(4) 0.067(4) 0.067(4) -0.023(4) 0.021(4) -0.011(4)
C13 0.094(6) 0.062(5) 0.136(8) -0.024(5) 0.049(6) -0.017(5)
C14 0.087(6) 0.069(5) 0.135(8) -0.018(5) 0.050(6) -0.009(5)
O3 0.070(3) 0.080(4) 0.107(4) 0.041(3) 0.004(3) 0.017(3)
O2 0.083(4) 0.066(3) 0.090(4) 0.021(3) -0.020(3) 0.005(3)
N1 0.074(3) 0.074(3) 0.074(3) 0.029(4) 0.029(4) 0.029(4)
C1 0.068(5) 0.071(5) 0.049(4) 0.011(3) 0.016(3) 0.013(4)
C2 0.072(5) 0.057(4) 0.055(4) 0.011(3) 0.014(3) 0.012(4)
C3 0.074(5) 0.074(5) 0.073(5) 0.027(4) 0.009(4) 0.014(4)
C4 0.068(5) 0.073(5) 0.077(5) 0.016(4) 0.015(4) 0.024(4)
C5 0.067(5) 0.067(4) 0.064(4) 0.016(4) 0.022(4) 0.021(4)
C6 0.091(6) 0.074(5) 0.083(5) 0.035(4) 0.016(5) 0.013(5)
C7 0.067(5) 0.089(6) 0.084(6) 0.024(5) 0.001(4) 0.010(4)

loop_
_atom_type_symbol
_atom_type_description
_atom_type_scat_dispersion_real
_atom_type_scat_dispersion_imag
_atom_type_scat_source
C C 0.0033 0.0016 'International Tables Vol C Tables 4.2.6.8 and 6.1.1.4'
H H 0.0000 0.0000 'International Tables Vol C Tables 4.2.6.8 and 6.1.1.4'
N N 0.0061 0.0033 'International Tables Vol C Tables 4.2.6.8 and 6.1.1.4'
O O 0.0106 0.0060 'International Tables Vol C Tables 4.2.6.8 and 6.1.1.4'
Zn Zn 0.2839 1.4301 'International Tables Vol C Tables 4.2.6.8 and 6.1.1.4'

loop_
_geom_angle_atom_site_label_1
_geom_angle_atom_site_label_2
_geom_angle_atom_site_label_3
_geom_angle
_geom_angle_site_symmetry_1
_geom_angle_site_symmetry_3
Zn1 O1 Zn1 107.3(2) 8_655 .
Zn1 O1 Zn1 107.3(2) 8_655 7_564
Zn1 O1 Zn1 107.3(2) . 7_564
Zn1 O1 Zn2 111.5(2) 8_655 .
Zn1 O1 Zn2 111.5(2) . .
Zn1 O1 Zn2 111.5(2) 7_564 .
O1 Zn2 O4 110.26(15) . 8_655
O1 Zn2 O4 110.26(15) . .
O4 Zn2 O4 108.67(16) 8_655 .
O1 Zn2 O4 110.26(15) . 7_564
O4 Zn2 O4 108.67(16) 8_655 7_564
O4 Zn2 O4 108.67(16) . 7_564
O5 Zn1 O2 103.9(3) . .
O5 Zn1 O1 107.3(3) . .
O2 Zn1 O1 111.04(11) . .
O5 Zn1 O3 106.6(2) . 7_564
O2 Zn1 O3 115.06(14) . 7_564
O1 Zn1 O3 112.21(14) . 7_564
O5 Zn1 Zn1 125.2(2) . 8_655
O2 Zn1 Zn1 75.64(9) . 8_655
O1 Zn1 Zn1 36.33(11) . 8_655
O3 Zn1 Zn1 123.41(9) 7_564 8_655
O5 Zn1 Zn1 120.5(2) . 7_564
O2 Zn1 Zn1 129.47(9) . 7_564
O1 Zn1 Zn1 36.33(11) . 7_564
O3 Zn1 Zn1 75.89(9) 7_564 7_564
Zn1 Zn1 Zn1 60.0 8_655 7_564
C8 O5 Zn1 135.0(5) . .
C8 O4 Zn2 128.1(5) . .
C12 N2 C12 119.56(14) 10_565 .
C12 N2 C12 119.56(14) 10_565 9_456
C12 N2 C12 119.56(14) . 9_456
O4 C8 O5 125.3(7) . .
O4 C8 C9 119.9(6) . .
O5 C8 C9 114.8(7) . .
C10 C9 C14 118.4(6) . .
C10 C9 C8 123.2(7) . .
C14 C9 C8 118.4(6) . .
C11 C10 C9 121.3(7) . .
C11 C10 H10 119.3 . .
C9 C10 H10 119.3 . .
C10 C11 C12 120.8(7) . .
C10 C11 H11 119.6 . .
C12 C11 H11 119.6 . .
C13 C12 C11 118.3(7) . .
C13 C12 N2 120.2(7) . .
C11 C12 N2 121.5(7) . .
C14 C13 C12 121.0(7) . .
C14 C13 H13 119.5 . .
C12 C13 H13 119.5 . .
C13 C14 C9 120.2(5) . .
C13 C14 H14 119.9 . .
C9 C14 H14 119.9 . .
C1 O3 Zn1 128.32(9) . 8_655
C1 O2 Zn1 131.33(9) . .
C5 N1 C5 118.7(2) 5 .
C5 N1 C5 118.7(2) 5 6
C5 N1 C5 118.7(2) . 6
O3 C1 O2 124.7 . .
O3 C1 C2 118.5 . .
O2 C1 C2 116.8 . .
C7 C2 C3 117.1(3) . .
C7 C2 C1 121.4(3) . .
C3 C2 C1 121.6 . .
C4 C3 C2 120.5(4) . .
C4 C3 H3 119.8 . .
C2 C3 H3 119.8 . .
C5 C4 C3 120.9(7) . .
C5 C4 H4 119.5 . .
C3 C4 H4 119.5 . .
C4 C5 C6 120.2(7) . .
C4 C5 N1 120.1(6) . .
C6 C5 N1 119.7(6) . .
C7 C6 C5 119.1(7) . .
C7 C6 H6 120.4 . .
C5 C6 H6 120.4 . .
C6 C7 C2 122.2(7) . .
C6 C7 H7 118.9 . .
C2 C7 H7 118.9 . .

loop_
_geom_bond_atom_site_label_1
_geom_bond_atom_site_label_2
_geom_bond_distance
_geom_bond_site_symmetry_2
O1 Zn1 1.938(3) 8_655
O1 Zn1 1.938(3) .
O1 Zn1 1.938(3) 7_564
O1 Zn2 1.948(8) .
Zn2 O4 1.960(4) 8_655
Zn2 O4 1.960(4) .
Zn2 O4 1.960(4) 7_564
Zn1 O5 1.914(6) .
Zn1 O2 1.921(3) .
Zn1 O3 1.943(3) 7_564
Zn1 Zn1 3.1225(14) 8_655
Zn1 Zn1 3.1225(14) 7_564
O5 C8 1.253(8) .
O4 C8 1.250(8) .
N2 C12 1.419(7) 10_565
N2 C12 1.419(7) .
N2 C12 1.419(7) 9_456
C8 C9 1.472(10) .
C9 C10 1.363(10) .
C9 C14 1.411(7) .
C10 C11 1.354(10) .
C10 H10 0.9300 .
C11 C12 1.399(10) .
C11 H11 0.9300 .
C12 C13 1.375(11) .
C13 C14 1.362(9) .
C13 H13 0.9300 .
C14 H14 0.9300 .
O3 C1 1.2437 .
O3 Zn1 1.943(3) 8_655
O2 C1 1.2460 .
N1 C5 1.426(7) 5
N1 C5 1.426(7) .
N1 C5 1.426(7) 6
C1 C2 1.4563 .
C2 C7 1.378(9) .
C2 C3 1.4234 .
C3 C4 1.365(8) .
C3 H3 0.9300 .
C4 C5 1.349(10) .
C4 H4 0.9300 .
C5 C6 1.401(11) .
C6 C7 1.364(10) .
C6 H6 0.9300 .
C7 H7 0.9300 .

loop_
_geom_torsion_atom_site_label_1
_geom_torsion_atom_site_label_2
_geom_torsion_atom_site_label_3
_geom_torsion_atom_site_label_4
_geom_torsion
O1 Zn1 O5 C8 11.9(10)
O1 Zn2 O4 C8 13.0(7)
O1 Zn1 O2 C1 -17.7(2)
O1 Zn1 O3 C1 161.01(18)
